data_1554981
loop_
_publ_author_name
'Dumitrescu, Dan'
'Dumitru, Florina'
'Legrand, Yves-Marie'
'Petit, Eddy'
'van der Lee, Arie'
'Barboiu, Mihail'

_publ_section_title
;
 New &quot;pyrene box&quot; cages for adaptive guest conformations.
;
_journal_issue 9
_journal_name_full 'Organic letters'
_journal_page_first 2178
_journal_page_last 2181
_journal_paper_doi 10.1021/acs.orglett.5b00779
_journal_volume 17
_journal_year 2015
_chemical_formula_moiety '3(C12 H30 N2), 2(C16 H6 O12 S4), 2(C H7 N4), 2(H2 O)'
_chemical_formula_sum 'C70 H120 N14 O26 S8'
_chemical_formula_weight 1830.36
_space_group_IT_number 2
_space_group_name_Hall '-P 1'
_space_group_name_H-M_alt 'P -1'
_symmetry_cell_setting triclinic
_symmetry_space_group_name_Hall '-P 1'
_symmetry_space_group_name_H-M 'P -1'
_atom_sites_solution_hydrogens difmap
_atom_sites_solution_primary iterative
_cell_angle_alpha 80.344(4)
_cell_angle_beta 63.999(4)
_cell_angle_gamma 78.993(3)
_cell_formula_units_Z 1
_cell_length_a 13.0106(5)
_cell_length_b 13.1402(6)
_cell_length_c 14.3888(7)
_cell_measurement_reflns_used 6264
_cell_measurement_temperature 175
_cell_measurement_theta_max 29.2860
_cell_measurement_theta_min 1.7610
_cell_volume 2160.42(18)
_computing_cell_refinement
;
CrysAlisPro, Agilent Technologies,
Version 1.171.36.24 (release 03-12-2012 CrysAlis171 .NET)
(compiled Dec  3 2012,18:21:49)
;
_computing_data_collection
;
CrysAlisPro, Agilent Technologies,
Version 1.171.36.24 (release 03-12-2012 CrysAlis171 .NET)
(compiled Dec  3 2012,18:21:49)
;
_computing_data_reduction
;
CrysAlisPro, Agilent Technologies,
Version 1.171.36.24 (release 03-12-2012 CrysAlis171 .NET)
(compiled Dec  3 2012,18:21:49)
;
_computing_molecular_graphics 'CAMERON (Watkin et al., 1996)'
_computing_publication_material 'CRYSTALS (Betteridge et al., 2003)'
_computing_structure_refinement 'CRYSTALS (Betteridge et al., 2003)'
_computing_structure_solution 'Superflip (Palatinus & Chapuis, 2007)'
_diffrn_ambient_temperature 175
_diffrn_detector_area_resol_mean 16.0143
_diffrn_measured_fraction_theta_full 1.000
_diffrn_measured_fraction_theta_max 0.851
_diffrn_measurement_details
;
#__ type_ start__ end____ width___ exp.time_
  1 omega  -56.00   39.00   1.0000    9.8000
omega____ theta____ kappa____ phi______ frames
    -       15.6454  -19.0000 -150.0000 95

#__ type_ start__ end____ width___ exp.time_
  2 omega  -10.00   52.00   1.0000    9.8000
omega____ theta____ kappa____ phi______ frames
    -       15.6454   77.0000  150.0000 62

#__ type_ start__ end____ width___ exp.time_
  3 omega    0.00   85.00   1.0000    9.8000
omega____ theta____ kappa____ phi______ frames
    -       15.6454   38.0000   30.0000 85

#__ type_ start__ end____ width___ exp.time_
  4 omega  -24.00   10.00   1.0000    9.8000
omega____ theta____ kappa____ phi______ frames
    -       15.6454  -99.0000 -150.0000 34

#__ type_ start__ end____ width___ exp.time_
  5 omega   22.00   58.00   1.0000    9.8000
omega____ theta____ kappa____ phi______ frames
    -       15.6454   57.0000   90.0000 36

#__ type_ start__ end____ width___ exp.time_
  6 omega  -25.00   22.00   1.0000    9.8000
omega____ theta____ kappa____ phi______ frames
    -      -16.4267  -99.0000   30.0000 47

#__ type_ start__ end____ width___ exp.time_
  7 omega  -59.00  -25.00   1.0000    9.8000
omega____ theta____ kappa____ phi______ frames
    -      -16.4267  110.0000 -168.0000 34

;
_diffrn_measurement_device Area
_diffrn_measurement_device_type 'Xcalibur, Sapphire3, Gemini'
_diffrn_measurement_method '\w scans'
_diffrn_orient_matrix_UB_11 -0.0398396000
_diffrn_orient_matrix_UB_12 0.0265577000
_diffrn_orient_matrix_UB_13 0.0435861000
_diffrn_orient_matrix_UB_21 0.0251343000
_diffrn_orient_matrix_UB_22 -0.0321022000
_diffrn_orient_matrix_UB_23 0.0314771000
_diffrn_orient_matrix_UB_31 0.0390639000
_diffrn_orient_matrix_UB_32 0.0362741000
_diffrn_orient_matrix_UB_33 -0.0120455000
_diffrn_radiation_monochromator graphite
_diffrn_radiation_source 'Enhance (Mo) X-ray Source'
_diffrn_radiation_type 'Mo K\a'
_diffrn_radiation_wavelength 0.71073
_diffrn_reflns_av_R_equivalents 0.027
_diffrn_reflns_av_unetI/netI 0.0432
_diffrn_reflns_limit_h_max 14
_diffrn_reflns_limit_h_min -17
_diffrn_reflns_limit_k_max 16
_diffrn_reflns_limit_k_min -17
_diffrn_reflns_limit_l_max 12
_diffrn_reflns_limit_l_min -19
_diffrn_reflns_number 19044
_diffrn_reflns_theta_full 25.121
_diffrn_reflns_theta_max 29.210
_diffrn_reflns_theta_min 1.582
_exptl_absorpt_coefficient_mu 0.290
_exptl_absorpt_correction_T_max 1.00000
_exptl_absorpt_correction_T_min 0.96721
_exptl_absorpt_correction_type multi-scan
_exptl_absorpt_process_details
;
CrysAlisPro, Agilent Technologies,
Version 1.171.36.24 (release 03-12-2012 CrysAlis171 .NET)
(compiled Dec  3 2012,18:21:49)
Empirical absorption correction using spherical harmonics,
 implemented in SCALE3 ABSPACK scaling algorithm.
;
_exptl_crystal_colour yellowish
_exptl_crystal_density_diffrn 1.407
_exptl_crystal_density_method 'not measured'
_exptl_crystal_description prism
_exptl_crystal_F_000 974
_exptl_crystal_size_max 0.35
_exptl_crystal_size_mid 0.30
_exptl_crystal_size_min 0.25
_refine_diff_density_max 1.44
_refine_diff_density_min -0.51
_refine_ls_extinction_method None
_refine_ls_goodness_of_fit_ref 1.0683
_refine_ls_hydrogen_treatment mixed
_refine_ls_matrix_type full
_refine_ls_number_parameters 586
_refine_ls_number_reflns 8229
_refine_ls_number_restraints 44
_refine_ls_R_factor_all 0.0605
_refine_ls_R_factor_gt 0.0483
_refine_ls_shift/su_max 0.0009077
_refine_ls_shift/su_mean 0.0000497
_refine_ls_structure_factor_coef F
_refine_ls_weighting_details
;
 Method, part 1, Chebychev polynomial, (Watkin, 1994, Prince, 1982) 
 [weight] = 1.0/[A~0~*T~0~(x)+A~1~*T~1~(x) ... +A~n-1~]*T~n-1~(x)] 
 where A~i~ are the Chebychev coefficients listed below and x= Fcalc/Fmax 
 Method = Robust Weighting (Prince, 1982) 
 W = [weight] * [1-(deltaF/6*sigmaF)^2^]^2^ 
 A~i~ are: 
 10.0 -0.763E-01 7.52 
;
_refine_ls_weighting_scheme calc
_refine_ls_wR_factor_all 0.0645
_refine_ls_wR_factor_gt 0.0550
_refine_ls_wR_factor_ref 0.0550
_reflns_limit_h_max 17
_reflns_limit_h_min -14
_reflns_limit_k_max 17
_reflns_limit_k_min -17
_reflns_limit_l_max 19
_reflns_limit_l_min 0
_reflns_number_gt 8229
_reflns_number_total 9947
_reflns_threshold_expression I>2.0\s(I)
_oxford_diffrn_Wilson_B_factor 1.33
_oxford_diffrn_Wilson_scale 0.05
_oxford_refine_ls_r_factor_ref 0.0483
_oxford_refine_ls_scale 3.253(4)
_oxford_reflns_number_all 9946
_oxford_reflns_threshold_expression_ref I>2.0\s(I)
_cod_data_source_file ol5b00779_si_007.cif
_cod_data_source_block 1
_cod_original_cell_volume 2160.43(10)
_cod_original_sg_symbol_H-M 'P -1 '
_cod_database_code 1554981
_cell_oxdiff_length_a 13.0106(5)
_cell_oxdiff_length_b 13.1402(5)
_cell_oxdiff_length_c 14.3888(7)
_cell_oxdiff_angle_alpha 80.345(4)
_cell_oxdiff_angle_beta 63.999(4)
_cell_oxdiff_angle_gamma 78.993(3)
_cell_oxdiff_volume 2160.43(16)
_montpellier_reflns_maxres 0.73
_montpellier_reflns_completeness_maxres 85.09
_montpellier_reflns_redundancy_maxres 1.91

loop_
_symmetry_equiv_pos_as_xyz
x,y,z
-x,-y,-z

loop_
_atom_site_label
_atom_site_type_symbol
_atom_site_fract_x
_atom_site_fract_y
_atom_site_fract_z
_atom_site_U_iso_or_equiv
_atom_site_occupancy
_atom_site_adp_type
_atom_site_refinement_flags_posn
S1 S 1.34144(4) -0.04535(4) 0.67813(3) 0.0155 1.0000 Uani .
O2 O 1.33267(14) 0.04861(11) 0.61121(12) 0.0244 1.0000 Uani .
O3 O 1.27371(15) -0.03027(14) 0.78748(11) 0.0296 1.0000 Uani .
O4 O 1.46037(13) -0.08989(12) 0.65428(13) 0.0256 1.0000 Uani .
C5 C 1.27712(15) -0.14026(14) 0.65338(14) 0.0141 1.0000 Uani .
C6 C 1.19284(16) -0.18721(15) 0.73964(14) 0.0150 1.0000 Uani .
C7 C 1.13734(15) -0.26108(14) 0.72826(13) 0.0136 1.0000 Uani .
S8 S 1.02246(4) -0.30768(4) 0.84343(3) 0.0168 1.0000 Uani .
O9 O 0.92094(13) -0.28213(16) 0.82210(12) 0.0342 1.0000 Uani .
O10 O 1.01405(13) -0.25196(13) 0.92609(11) 0.0251 1.0000 Uani .
O11 O 1.05329(15) -0.41898(12) 0.86115(12) 0.0311 1.0000 Uani .
C12 C 1.16489(15) -0.29140(14) 0.62976(14) 0.0135 1.0000 Uani .
C13 C 1.11394(16) -0.37084(14) 0.61417(14) 0.0158 1.0000 Uani .
C14 C 1.13484(16) -0.39183(15) 0.51816(15) 0.0158 1.0000 Uani .
C15 C 1.20918(15) -0.33413(14) 0.42674(14) 0.0134 1.0000 Uani .
C16 C 1.27008(15) -0.26126(14) 0.43845(13) 0.0123 1.0000 Uani .
C17 C 1.24837(15) -0.23977(14) 0.54055(13) 0.0129 1.0000 Uani .
C18 C 1.30616(15) -0.16447(14) 0.55247(14) 0.0130 1.0000 Uani .
C19 C 1.39175(16) -0.11717(14) 0.46096(14) 0.0146 1.0000 Uani .
C20 C 1.41108(16) -0.13628(14) 0.36485(14) 0.0153 1.0000 Uani .
C21 C 1.34867(15) -0.20566(14) 0.34912(14) 0.0138 1.0000 Uani .
C22 C 1.36077(16) -0.22226(15) 0.25025(14) 0.0154 1.0000 Uani .
S23 S 1.44271(4) -0.14739(4) 0.13444(3) 0.0178 1.0000 Uani .
O24 O 1.39565(14) -0.03866(12) 0.15049(12) 0.0263 1.0000 Uani .
O25 O 1.42628(14) -0.18200(13) 0.05161(11) 0.0257 1.0000 Uani .
O26 O 1.56385(13) -0.16853(13) 0.11767(11) 0.0256 1.0000 Uani .
C27 C 1.29854(16) -0.29104(15) 0.23957(14) 0.0167 1.0000 Uani .
C28 C 1.22383(15) -0.34608(15) 0.32593(14) 0.0151 1.0000 Uani .
S29 S 1.13943(4) -0.42434(4) 0.30534(4) 0.0174 1.0000 Uani .
O30 O 1.16841(14) -0.40727(14) 0.19464(12) 0.0293 1.0000 Uani .
O31 O 1.01962(13) -0.38512(13) 0.36789(12) 0.0259 1.0000 Uani .
O32 O 1.17185(17) -0.53048(13) 0.33903(15) 0.0351 1.0000 Uani .
O33 O 1.43646(16) 0.13174(14) 0.20854(14) 0.0320 1.0000 Uani D
N34 N 1.11885(16) 0.25742(15) 0.45187(14) 0.0231 1.0000 Uani D
N35 N 1.15351(17) 0.25638(15) 0.34466(14) 0.0251 1.0000 Uani D
C36 C 1.18915(18) 0.20396(16) 0.49321(16) 0.0203 1.0000 Uani D
N37 N 1.28039(17) 0.14295(16) 0.43704(15) 0.0295 1.0000 Uani D
N38 N 1.16268(18) 0.21169(17) 0.59226(15) 0.0294 1.0000 Uani D
N39 N 0.98255(16) 0.38441(15) -0.09991(13) 0.0228 1.0000 Uani D
C40 C 1.08699(19) 0.33392(19) -0.18317(17) 0.0266 1.0000 Uani D
C41 C 1.1967(2) 0.34087(19) -0.17328(17) 0.0270 1.0000 Uani .
C42 C 1.3036(2) 0.30860(19) -0.27079(17) 0.0276 1.0000 Uani .
C43 C 1.3167(2) 0.38431(18) -0.36683(18) 0.0286 1.0000 Uani .
C44 C 1.4196(2) 0.35024(18) -0.46477(18) 0.0289 1.0000 Uani .
C45 C 1.4267(2) 0.4210(2) -0.56149(19) 0.0328 1.0000 Uani .
C46 C 1.5282(2) 0.38442(19) -0.65983(18) 0.0310 1.0000 Uani .
C47 C 1.5352(2) 0.4524(2) -0.75822(19) 0.0345 1.0000 Uani .
C48 C 1.6326(2) 0.4099(2) -0.8570(2) 0.0378 1.0000 Uani .
C49 C 1.6292(3) 0.4696(2) -0.95651(19) 0.0367 1.0000 Uani .
C50 C 1.6676(2) 0.57731(19) -0.98132(18) 0.0294 1.0000 Uani .
C51 C 1.6457(2) 0.63670(18) -1.07221(18) 0.0281 1.0000 Uani D
N52 N 1.67773(16) 0.74387(15) -1.09351(14) 0.0235 1.0000 Uani D
N53 N 1.67713(18) 0.01544(17) 0.05081(15) 0.0286 1.0000 Uani D
C54 C 1.7868(2) -0.0215(2) -0.0318(2) 0.0402 1.0000 Uani D
C55 C 1.8692(3) 0.0607(2) -0.0769(2) 0.0426 1.0000 Uani .
C56 C 1.9627(3) 0.0340(3) -0.1818(2) 0.0455 1.0000 Uani .
C57 C 1.9256(3) 0.0553(3) -0.2695(2) 0.0474 1.0000 Uani .
C58 C 2.0016(3) 0.0008(2) -0.3654(2) 0.0419 1.0000 Uani .
C59 C 1.9624(3) 0.0267(2) -0.4515(2) 0.0444 1.0000 Uani .
H15 H 1.1729 -0.1692 0.8053 0.0188 1.0000 Uiso R
H16 H 1.4657 -0.1022 0.3076 0.0177 1.0000 Uiso R
H17 H 1.0650 -0.4094 0.6723 0.0186 1.0000 Uiso R
H18 H 1.3061 -0.2995 0.1742 0.0200 1.0000 Uiso R
H20 H 1.4341 -0.0725 0.4688 0.0176 1.0000 Uiso R
H21 H 0.9925(18) 0.4490(14) -0.0985(16) 0.0338 1.0000 Uiso D
H25 H 1.4347 0.4897 -0.5532 0.0390 1.0000 Uiso R
H26 H 1.3694 0.3056 -0.2556 0.0333 1.0000 Uiso R
H33 H 1.4896 0.3479 -0.4557 0.0350 1.0000 Uiso R
H34 H 1.0997 -0.4426 0.5105 0.0188 1.0000 Uiso R
H37 H 1.1024(18) 0.237(2) 0.3300(16) 0.0303 1.0000 Uiso D
H38 H 1.203(2) 0.1721(19) 0.6216(16) 0.0353 1.0000 Uiso D
H42 H 1.4147 0.2800 -0.4742 0.0347 1.0000 Uiso R
H44 H 1.3254 0.4514 -0.3543 0.0341 1.0000 Uiso R
H48 H 1.5643 0.6440 -1.0554 0.0341 1.0000 Uiso R
H49 H 1.163(2) 0.3157(14) 0.3113(15) 0.0306 1.0000 Uiso D
H50 H 1.0909 0.3714 -0.2479 0.0322 1.0000 Uiso R
H52 H 1.6441(18) 0.7738(15) -1.0344(14) 0.0347 1.0000 Uiso D
H53 H 1.1974 0.2950 -0.1138 0.0320 1.0000 Uiso R
H54 H 1.3569 0.4233 -0.5709 0.0392 1.0000 Uiso R
H55 H 1.6432(18) 0.0712(16) 0.0249(16) 0.0428 1.0000 Uiso D
H56 H 1.5198 0.3147 -0.6673 0.0367 1.0000 Uiso R
H57 H 1.7513 0.5699 -1.0003 0.0351 1.0000 Uiso R
H58 H 0.9223(16) 0.3877(17) -0.1144(16) 0.0340 1.0000 Uiso D
H59 H 1.1960 0.4121 -0.1627 0.0320 1.0000 Uiso R
H62 H 1.3265(19) 0.112(2) 0.4632(17) 0.0350 1.0000 Uiso D
H63 H 1.2995 0.2393 -0.2840 0.0333 1.0000 Uiso R
H64 H 1.7541(15) 0.7400(16) -1.1170(17) 0.0348 1.0000 Uiso D
H66 H 1.6262 0.3351 -0.8554 0.0448 1.0000 Uiso R
H67 H 1.0674(19) 0.3058(16) 0.4845(14) 0.0276 1.0000 Uiso D
H68 H 1.2485 0.3892 -0.3786 0.0339 1.0000 Uiso R
H72 H 1.6888 0.6017 -1.1341 0.0337 1.0000 Uiso R
H10 H 1.8250 -0.0789 -0.0035 0.0463 1.0000 Uiso R
H31 H 1.0779 0.2616 -0.1816 0.0317 1.0000 Uiso R
H32 H 0.9696(18) 0.3485(16) -0.0383(14) 0.0337 1.0000 Uiso D
H41 H 1.6533(19) 0.7814(15) -1.1389(16) 0.0346 1.0000 Uiso D
H43 H 1.5994 0.3821 -0.6528 0.0377 1.0000 Uiso R
H45 H 1.4629 0.4575 -0.7631 0.0411 1.0000 Uiso R
H46 H 1.299(2) 0.145(2) 0.3709(14) 0.0349 1.0000 Uiso D
H51 H 1.7079 0.4145 -0.8580 0.0454 1.0000 Uiso R
H60 H 1.6254 0.6167 -0.9210 0.0354 1.0000 Uiso R
H1 H 2.0020 -0.0763 -0.3450 0.0496 1.0000 Uiso R
H61 H 1.5490 0.4773 -0.9479 0.0437 1.0000 Uiso R
H47 H 1.1042(19) 0.253(2) 0.6257(16) 0.0352 1.0000 Uiso D
H65 H 1.5467 0.5220 -0.7523 0.0414 1.0000 Uiso R
H69 H 1.6772 0.4291 -1.0157 0.0440 1.0000 Uiso R
H5 H 1.9027 0.0656 -0.0298 0.0508 1.0000 Uiso R
H11 H 1.7718 -0.0430 -0.0858 0.0480 1.0000 Uiso R
H2 H 1.9890 -0.0414 -0.1755 0.0550 1.0000 Uiso R
H6 H 1.8274 0.1301 -0.0886 0.0520 1.0000 Uiso R
H3 H 1.9621 0.1027 -0.4709 0.0530 1.0000 Uiso R
H4 H 2.0818 0.0194 -0.3928 0.0497 1.0000 Uiso R
H71 H 2.0275 0.0751 -0.1993 0.0551 1.0000 Uiso R
H73 H 1.8839 0.0082 -0.4256 0.0530 1.0000 Uiso R
H13 H 1.422(3) 0.0758(18) 0.205(3) 0.0477 1.0000 Uiso D
H14 H 1.475(3) 0.123(3) 0.242(2) 0.0477 1.0000 Uiso D
H7 H 1.6876(18) 0.0335(18) 0.1032(15) 0.0424 1.0000 Uiso D
H8 H 1.6310(17) -0.0339(15) 0.0746(17) 0.0431 1.0000 Uiso D
H9 H 1.8479 0.0379 -0.2450 0.0568 1.0000 Uiso R
H12 H 1.9240 0.1312 -0.2911 0.0576 1.0000 Uiso R

loop_
_atom_site_aniso_label
_atom_site_aniso_U_11
_atom_site_aniso_U_22
_atom_site_aniso_U_33
_atom_site_aniso_U_23
_atom_site_aniso_U_13
_atom_site_aniso_U_12
S1 0.0179(2) 0.0188(2) 0.0132(2) -0.00127(16) -0.00839(17) -0.00567(17)
O2 0.0354(8) 0.0184(7) 0.0258(8) -0.0001(6) -0.0189(7) -0.0047(6)
O3 0.0352(9) 0.0413(9) 0.0151(7) -0.0074(6) -0.0065(6) -0.0179(7)
O4 0.0206(7) 0.0288(8) 0.0339(8) -0.0010(6) -0.0171(6) -0.0057(6)
C5 0.0144(8) 0.0157(8) 0.0154(8) -0.0013(7) -0.0087(7) -0.0032(6)
C6 0.0159(8) 0.0189(9) 0.0111(8) -0.0012(7) -0.0064(7) -0.0029(7)
C7 0.0128(8) 0.0167(8) 0.0103(8) 0.0013(6) -0.0047(6) -0.0018(6)
S8 0.0155(2) 0.0242(2) 0.0098(2) 0.00194(17) -0.00394(16) -0.00711(17)
O9 0.0136(7) 0.0692(13) 0.0181(7) 0.0008(8) -0.0052(6) -0.0096(7)
O10 0.0290(8) 0.0328(8) 0.0111(6) 0.0000(6) -0.0042(6) -0.0112(6)
O11 0.0386(9) 0.0230(8) 0.0236(8) 0.0043(6) -0.0053(7) -0.0103(7)
C12 0.0123(8) 0.0155(8) 0.0126(8) 0.0010(6) -0.0058(6) -0.0026(6)
C13 0.0155(8) 0.0164(9) 0.0157(8) 0.0014(7) -0.0065(7) -0.0051(7)
C14 0.0155(8) 0.0160(8) 0.0172(9) 0.0003(7) -0.0077(7) -0.0045(7)
C15 0.0132(8) 0.0147(8) 0.0124(8) -0.0004(6) -0.0057(6) -0.0021(6)
C16 0.0124(8) 0.0129(8) 0.0117(8) -0.0011(6) -0.0058(6) -0.0005(6)
C17 0.0118(8) 0.0146(8) 0.0116(8) -0.0008(6) -0.0045(6) -0.0015(6)
C18 0.0131(8) 0.0141(8) 0.0124(8) -0.0010(6) -0.0064(6) -0.0011(6)
C19 0.0145(8) 0.0154(8) 0.0151(8) -0.0002(7) -0.0064(7) -0.0051(7)
C20 0.0147(8) 0.0168(9) 0.0134(8) 0.0010(7) -0.0046(7) -0.0053(7)
C21 0.0122(8) 0.0156(8) 0.0127(8) -0.0020(6) -0.0046(6) -0.0011(6)
C22 0.0150(8) 0.0180(9) 0.0111(8) 0.0009(7) -0.0039(7) -0.0035(7)
S23 0.0191(2) 0.0234(2) 0.0097(2) 0.00110(17) -0.00437(17) -0.00674(18)
O24 0.0346(8) 0.0219(7) 0.0207(7) 0.0026(6) -0.0108(6) -0.0062(6)
O25 0.0307(8) 0.0359(9) 0.0117(6) -0.0005(6) -0.0074(6) -0.0120(7)
O26 0.0182(7) 0.0377(9) 0.0174(7) 0.0021(6) -0.0042(6) -0.0081(6)
C27 0.0185(9) 0.0208(9) 0.0118(8) -0.0021(7) -0.0070(7) -0.0028(7)
C28 0.0132(8) 0.0179(9) 0.0161(8) -0.0042(7) -0.0067(7) -0.0024(7)
S29 0.0176(2) 0.0205(2) 0.0173(2) -0.00565(17) -0.00848(18) -0.00399(17)
O30 0.0274(8) 0.0490(10) 0.0176(7) -0.0085(7) -0.0097(6) -0.0137(7)
O31 0.0176(7) 0.0382(9) 0.0241(7) -0.0096(6) -0.0080(6) -0.0046(6)
O32 0.0480(10) 0.0190(8) 0.0506(11) -0.0057(7) -0.0310(9) -0.0046(7)
O33 0.0436(10) 0.0289(9) 0.0319(9) -0.0051(7) -0.0254(8) 0.0025(7)
N34 0.0239(9) 0.0258(9) 0.0190(8) -0.0053(7) -0.0101(7) 0.0040(7)
N35 0.0331(10) 0.0257(9) 0.0192(8) -0.0028(7) -0.0148(8) 0.0002(8)
C36 0.0217(9) 0.0197(9) 0.0202(9) -0.0022(7) -0.0093(8) -0.0030(7)
N37 0.0296(10) 0.0353(11) 0.0211(9) -0.0047(8) -0.0144(8) 0.0126(8)
N38 0.0325(10) 0.0336(11) 0.0218(9) -0.0058(8) -0.0139(8) 0.0051(8)
N39 0.0276(9) 0.0275(9) 0.0168(8) 0.0008(7) -0.0115(7) -0.0089(7)
C40 0.0296(11) 0.0336(12) 0.0202(10) -0.0072(9) -0.0119(9) -0.0047(9)
C41 0.0292(11) 0.0334(12) 0.0231(10) -0.0030(9) -0.0159(9) -0.0018(9)
C42 0.0270(11) 0.0308(12) 0.0257(11) -0.0033(9) -0.0133(9) 0.0006(9)
C43 0.0285(11) 0.0264(11) 0.0279(11) -0.0019(9) -0.0109(9) 0.0007(9)
C44 0.0261(11) 0.0260(11) 0.0307(11) 0.0003(9) -0.0109(9) 0.0003(8)
C45 0.0322(12) 0.0305(12) 0.0293(12) 0.0014(9) -0.0108(10) 0.0011(9)
C46 0.0297(11) 0.0279(11) 0.0286(12) 0.0039(9) -0.0094(9) -0.0017(9)
C47 0.0346(13) 0.0338(13) 0.0275(12) 0.0049(10) -0.0102(10) -0.0015(10)
C48 0.0408(14) 0.0338(13) 0.0289(12) 0.0051(10) -0.0093(11) -0.0030(11)
C49 0.0479(15) 0.0345(13) 0.0266(12) -0.0014(10) -0.0127(11) -0.0115(11)
C50 0.0325(12) 0.0303(12) 0.0264(11) 0.0032(9) -0.0133(9) -0.0093(9)
C51 0.0264(11) 0.0306(11) 0.0284(11) 0.0000(9) -0.0117(9) -0.0085(9)
N52 0.0187(8) 0.0291(9) 0.0193(8) -0.0007(7) -0.0054(7) -0.0035(7)
N53 0.0345(10) 0.0342(11) 0.0234(9) 0.0019(8) -0.0160(8) -0.0132(8)
C54 0.0428(15) 0.0430(15) 0.0292(12) -0.0100(11) -0.0048(11) -0.0132(12)
C55 0.0452(15) 0.0533(17) 0.0291(13) -0.0065(12) -0.0075(11) -0.0242(13)
C56 0.0372(14) 0.0559(18) 0.0398(15) -0.0022(13) -0.0122(12) -0.0096(13)
C57 0.0363(14) 0.067(2) 0.0325(14) -0.0029(13) -0.0060(11) -0.0157(14)
C58 0.0412(15) 0.0429(15) 0.0383(14) -0.0006(12) -0.0131(12) -0.0096(12)
C59 0.0446(16) 0.0497(17) 0.0355(14) 0.0011(12) -0.0116(12) -0.0158(13)

loop_
_atom_type_symbol
_atom_type_scat_dispersion_real
_atom_type_scat_dispersion_imag
_atom_type_scat_Cromer_Mann_a1
_atom_type_scat_Cromer_Mann_b1
_atom_type_scat_Cromer_Mann_a2
_atom_type_scat_Cromer_Mann_b2
_atom_type_scat_Cromer_Mann_a3
_atom_type_scat_Cromer_Mann_b3
_atom_type_scat_Cromer_Mann_a4
_atom_type_scat_Cromer_Mann_b4
_atom_type_scat_Cromer_Mann_c
_atom_type_scat_source
C 0.0033 0.0016 2.3100 20.8439 1.0200 10.2075 1.5886 0.5687 0.8650 51.6512 0.2156 'International Tables Vol C 4.2.6.8 and 6.1.1.4'
H 0.0000 0.0000 0.4930 10.5109 0.3229 26.1257 0.1402 3.1424 0.0408 57.7998 0.0030 'International Tables Vol C 4.2.6.8 and 6.1.1.4'
N 0.0061 0.0033 12.2126 0.0057 3.1322 9.8933 2.0125 28.9975 1.1663 0.5826 -11.5290 'International Tables Vol C 4.2.6.8 and 6.1.1.4'
O 0.0106 0.0060 3.0485 13.2771 2.2868 5.7011 1.5463 0.3239 0.8670 32.9089 0.2508 'International Tables Vol C 4.2.6.8 and 6.1.1.4'
S 0.1246 0.1234 6.9053 1.4679 5.2034 22.2151 1.4379 0.2536 1.5863 56.1720 0.8669 'International Tables Vol C 4.2.6.8 and 6.1.1.4'

loop_
_montpellier_diffrn_reflns_class_number
_montpellier_diffrn_reflns_class_d_res_high
_montpellier_diffrn_reflns_class_d_res_low
_montpellier_diffrn_reflns_class_redundancy
_montpellier_diffrn_reflns_class_av_i/ui
_diffrn_reflns_class_av_R_eq
_montpellier_diffrn_reflns_class_completeness_shell
_montpellier_diffrn_reflns_class_cumul_completeness
0 100.0 1.65 3.3 49.17 0.022 99.9 99.90
1 1.65 1.31 2.6 28.71 0.025 100.0 99.95
2 1.31 1.15 2.4 25.10 0.024 99.9 99.93
3 1.15 1.04 1.9 16.76 0.033 100.0 99.95
4 1.04 0.97 1.8 12.78 0.042 99.9 99.94
5 0.97 0.91 1.7 10.05 0.049 100.0 99.95
6 0.91 0.87 1.6 8.29 0.053 100.0 99.96
7 0.87 0.83 1.4 7.30 0.062 100.0 99.96
8 0.83 0.80 1.4 6.39 0.059 97.7 99.71
9 0.80 0.73 1.1 4.99 0.082 36.8 85.09

loop_
_geom_angle_atom_site_label_1
_geom_angle_site_symmetry_1
_geom_angle_atom_site_label_2
_geom_angle_atom_site_label_3
_geom_angle
_geom_angle_publ_flag
O2 . S1 O3 112.11(10) yes
O2 . S1 O4 112.40(9) yes
O3 . S1 O4 113.09(10) yes
O2 . S1 C5 107.34(9) yes
O3 . S1 C5 105.01(9) yes
O4 . S1 C5 106.26(9) yes
S1 . C5 C6 116.24(14) yes
S1 . C5 C18 122.61(14) yes
C6 . C5 C18 121.12(16) yes
C5 . C6 C7 120.50(17) yes
C5 . C6 H15 120.3 no
C7 . C6 H15 119.2 no
C6 . C7 S8 116.25(13) yes
C6 . C7 C12 121.30(16) yes
S8 . C7 C12 122.29(14) yes
C7 . S8 O9 105.33(9) yes
C7 . S8 O10 105.94(9) yes
O9 . S8 O10 112.64(10) yes
C7 . S8 O11 107.52(9) yes
O9 . S8 O11 112.84(11) yes
O10 . S8 O11 111.96(10) yes
C7 . C12 C13 123.52(16) yes
C7 . C12 C17 118.06(16) yes
C13 . C12 C17 118.42(16) yes
C12 . C13 C14 121.95(17) yes
C12 . C13 H17 118.8 no
C14 . C13 H17 119.2 no
C13 . C14 C15 121.01(17) yes
C13 . C14 H34 120.1 no
C15 . C14 H34 118.9 no
C14 . C15 C16 118.74(16) yes
C14 . C15 C28 122.75(16) yes
C16 . C15 C28 118.51(16) yes
C15 . C16 C17 119.82(16) yes
C15 . C16 C21 120.43(16) yes
C17 . C16 C21 119.69(16) yes
C16 . C17 C12 119.51(16) yes
C16 . C17 C18 119.95(16) yes
C12 . C17 C18 120.48(16) yes
C17 . C18 C5 118.44(16) yes
C17 . C18 C19 118.46(16) yes
C5 . C18 C19 123.10(16) yes
C18 . C19 C20 121.43(16) yes
C18 . C19 H20 118.6 no
C20 . C19 H20 119.9 no
C19 . C20 C21 121.82(16) yes
C19 . C20 H16 118.5 no
C21 . C20 H16 119.6 no
C20 . C21 C16 118.26(16) yes
C20 . C21 C22 123.49(16) yes
C16 . C21 C22 118.24(16) yes
C21 . C22 S23 122.62(14) yes
C21 . C22 C27 121.02(16) yes
S23 . C22 C27 116.00(14) yes
C22 . S23 O24 106.52(9) yes
C22 . S23 O25 105.85(9) yes
O24 . S23 O25 112.30(10) yes
C22 . S23 O26 108.39(9) yes
O24 . S23 O26 112.03(10) yes
O25 . S23 O26 111.37(9) yes
C22 . C27 C28 120.73(17) yes
C22 . C27 H18 119.8 no
C28 . C27 H18 119.5 no
C15 . C28 C27 121.01(17) yes
C15 . C28 S29 121.43(14) yes
C27 . C28 S29 117.40(14) yes
C28 . S29 O30 105.40(9) yes
C28 . S29 O31 105.68(9) yes
O30 . S29 O31 112.23(10) yes
C28 . S29 O32 106.60(9) yes
O30 . S29 O32 113.33(11) yes
O31 . S29 O32 112.83(11) yes
H13 . O33 H14 109(3) no
N35 . N34 C36 117.98(17) yes
N35 . N34 H67 119.7(12) no
C36 . N34 H67 119.2(12) no
N34 . N35 H37 113.3(14) no
N34 . N35 H49 113.4(14) no
H37 . N35 H49 103(2) no
N34 . C36 N37 119.86(19) yes
N34 . C36 N38 118.67(19) yes
N37 . C36 N38 121.44(19) yes
C36 . N37 H62 118.9(14) no
C36 . N37 H46 118.7(14) no
H62 . N37 H46 121(2) no
C36 . N38 H38 119.2(14) no
C36 . N38 H47 118.9(14) no
H38 . N38 H47 122(2) no
C40 . N39 H21 109.3(13) no
C40 . N39 H58 109.1(13) no
H21 . N39 H58 108.0(15) no
C40 . N39 H32 110.6(13) no
H21 . N39 H32 109.9(15) no
H58 . N39 H32 110.0(15) no
N39 . C40 C41 112.19(17) yes
N39 . C40 H50 106.3 no
C41 . C40 H50 108.4 no
N39 . C40 H31 109.1 no
C41 . C40 H31 111.0 no
H50 . C40 H31 109.7 no
C40 . C41 C42 111.04(18) yes
C40 . C41 H53 108.0 no
C42 . C41 H53 109.6 no
C40 . C41 H59 108.5 no
C42 . C41 H59 109.9 no
H53 . C41 H59 109.7 no
C41 . C42 C43 113.20(19) yes
C41 . C42 H26 106.6 no
C43 . C42 H26 109.5 no
C41 . C42 H63 108.9 no
C43 . C42 H63 109.4 no
H26 . C42 H63 109.1 no
C42 . C43 C44 113.44(19) yes
C42 . C43 H44 108.5 no
C44 . C43 H44 108.6 no
C42 . C43 H68 108.4 no
C44 . C43 H68 107.5 no
H44 . C43 H68 110.4 no
C43 . C44 C45 113.26(19) yes
C43 . C44 H33 108.8 no
C45 . C44 H33 109.4 no
C43 . C44 H42 108.8 no
C45 . C44 H42 108.8 no
H33 . C44 H42 107.6 no
C44 . C45 C46 112.9(2) yes
C44 . C45 H25 108.7 no
C46 . C45 H25 108.6 no
C44 . C45 H54 109.6 no
C46 . C45 H54 107.4 no
H25 . C45 H54 109.7 no
C45 . C46 C47 113.9(2) yes
C45 . C46 H56 108.1 no
C47 . C46 H56 107.6 no
C45 . C46 H43 109.2 no
C47 . C46 H43 108.9 no
H56 . C46 H43 109.1 no
C46 . C47 C48 113.1(2) yes
C46 . C47 H45 108.7 no
C48 . C47 H45 108.8 no
C46 . C47 H65 108.0 no
C48 . C47 H65 109.8 no
H45 . C47 H65 108.4 no
C47 . C48 C49 113.0(2) yes
C47 . C48 H66 108.2 no
C49 . C48 H66 109.7 no
C47 . C48 H51 109.6 no
C49 . C48 H51 107.8 no
H66 . C48 H51 108.5 no
C48 . C49 C50 114.6(2) yes
C48 . C49 H61 106.9 no
C50 . C49 H61 108.7 no
C48 . C49 H69 110.0 no
C50 . C49 H69 108.5 no
H61 . C49 H69 107.9 no
C49 . C50 C51 111.0(2) yes
C49 . C50 H57 109.4 no
C51 . C50 H57 108.1 no
C49 . C50 H60 109.7 no
C51 . C50 H60 108.9 no
H57 . C50 H60 109.8 no
C50 . C51 N52 111.18(18) yes
C50 . C51 H48 109.3 no
N52 . C51 H48 107.0 no
C50 . C51 H72 111.3 no
N52 . C51 H72 108.4 no
H48 . C51 H72 109.6 no
C51 . N52 H52 108.5(13) no
C51 . N52 H64 109.2(13) no
H52 . N52 H64 109.0(15) no
C51 . N52 H41 110.4(13) no
H52 . N52 H41 108.8(15) no
H64 . N52 H41 111.0(15) no
C54 . N53 H55 108.8(13) no
C54 . N53 H7 111.2(13) no
H55 . N53 H7 108.8(15) no
C54 . N53 H8 109.9(13) no
H55 . N53 H8 108.5(15) no
H7 . N53 H8 109.6(15) no
N53 . C54 C55 112.3(2) yes
N53 . C54 H10 109.0 no
C55 . C54 H10 105.6 no
N53 . C54 H11 108.8 no
C55 . C54 H11 110.8 no
H10 . C54 H11 110.4 no
C54 . C55 C56 110.1(2) yes
C54 . C55 H5 110.1 no
C56 . C55 H5 110.5 no
C54 . C55 H6 110.4 no
C56 . C55 H6 106.6 no
H5 . C55 H6 109.1 no
C55 . C56 C57 115.1(3) yes
C55 . C56 H2 107.2 no
C57 . C56 H2 107.4 no
C55 . C56 H71 108.0 no
C57 . C56 H71 108.6 no
H2 . C56 H71 110.5 no
C56 . C57 C58 116.6(3) yes
C56 . C57 H9 109.7 no
C58 . C57 H9 108.0 no
C56 . C57 H12 107.2 no
C58 . C57 H12 106.7 no
H9 . C57 H12 108.3 no
C57 . C58 C59 114.5(3) yes
C57 . C58 H1 107.6 no
C59 . C58 H1 107.4 no
C57 . C58 H4 109.1 no
C59 . C58 H4 108.1 no
H1 . C58 H4 110.0 no
C59 2_954 C59 C58 115.4(3) yes
C59 2_954 C59 H3 107.4 no
C58 . C59 H3 106.8 no
C59 2_954 C59 H73 108.0 no
C58 . C59 H73 108.8 no
H3 . C59 H73 110.4 no

loop_
_geom_bond_atom_site_label_1
_geom_bond_atom_site_label_2
_geom_bond_site_symmetry_2
_geom_bond_distance
_geom_bond_publ_flag
S1 O2 . 1.4520(15) yes
S1 O3 . 1.4539(15) yes
S1 O4 . 1.4528(15) yes
S1 C5 . 1.7864(18) yes
C5 C6 . 1.390(3) yes
C5 C18 . 1.407(2) yes
C6 C7 . 1.384(3) yes
C6 H15 . 0.924 no
C7 S8 . 1.7868(18) yes
C7 C12 . 1.409(2) yes
S8 O9 . 1.4503(16) yes
S8 O10 . 1.4527(15) yes
S8 O11 . 1.4509(17) yes
C12 C13 . 1.433(2) yes
C12 C17 . 1.433(2) yes
C13 C14 . 1.352(3) yes
C13 H17 . 0.936 no
C14 C15 . 1.439(2) yes
C14 H34 . 0.924 no
C15 C16 . 1.426(2) yes
C15 C28 . 1.410(2) yes
C16 C17 . 1.436(2) yes
C16 C21 . 1.432(2) yes
C17 C18 . 1.424(2) yes
C18 C19 . 1.437(2) yes
C19 C20 . 1.351(3) yes
C19 H20 . 0.928 no
C20 C21 . 1.433(2) yes
C20 H16 . 0.932 no
C21 C22 . 1.411(2) yes
C22 S23 . 1.7816(18) yes
C22 C27 . 1.390(3) yes
S23 O24 . 1.4568(16) yes
S23 O25 . 1.4546(15) yes
S23 O26 . 1.4633(15) yes
C27 C28 . 1.386(3) yes
C27 H18 . 0.925 no
C28 S29 . 1.7804(18) yes
S29 O30 . 1.4544(15) yes
S29 O31 . 1.4575(15) yes
S29 O32 . 1.4443(17) yes
O33 H13 . 0.809(18) no
O33 H14 . 0.814(17) no
N34 N35 . 1.406(2) yes
N34 C36 . 1.332(3) yes
N34 H67 . 0.857(17) no
N35 H37 . 0.872(17) no
N35 H49 . 0.844(17) no
C36 N37 . 1.311(3) yes
C36 N38 . 1.329(3) yes
N37 H62 . 0.848(17) no
N37 H46 . 0.870(17) no
N38 H38 . 0.863(17) no
N38 H47 . 0.842(17) no
N39 C40 . 1.489(3) yes
N39 H21 . 0.888(17) no
N39 H58 . 0.887(17) no
N39 H32 . 0.893(17) no
C40 C41 . 1.516(3) yes
C40 H50 . 0.962 no
C40 H31 . 0.976 no
C41 C42 . 1.532(3) yes
C41 H53 . 0.964 no
C41 H59 . 0.971 no
C42 C43 . 1.525(3) yes
C42 H26 . 0.964 no
C42 H63 . 0.977 no
C43 C44 . 1.519(3) yes
C43 H44 . 0.966 no
C43 H68 . 0.962 no
C44 C45 . 1.515(3) yes
C44 H33 . 0.970 no
C44 H42 . 0.972 no
C45 C46 . 1.525(3) yes
C45 H25 . 0.961 no
C45 H54 . 0.970 no
C46 C47 . 1.518(3) yes
C46 H56 . 0.971 no
C46 H43 . 0.970 no
C47 C48 . 1.535(4) yes
C47 H45 . 0.963 no
C47 H65 . 0.978 no
C48 C49 . 1.528(3) yes
C48 H66 . 0.998 no
C48 H51 . 0.986 no
C49 C50 . 1.524(3) yes
C49 H61 . 0.982 no
C49 H69 . 0.978 no
C50 C51 . 1.517(3) yes
C50 H57 . 0.989 no
C50 H60 . 0.973 no
C51 N52 . 1.490(3) yes
C51 H48 . 0.966 no
C51 H72 . 0.960 no
N52 H52 . 0.888(17) no
N52 H64 . 0.892(17) no
N52 H41 . 0.886(17) no
N53 C54 . 1.458(3) yes
N53 H55 . 0.895(17) no
N53 H7 . 0.898(17) no
N53 H8 . 0.890(17) no
C54 C55 . 1.528(4) yes
C54 H10 . 0.955 no
C54 H11 . 0.974 no
C55 C56 . 1.512(4) yes
C55 H5 . 0.969 no
C55 H6 . 0.997 no
C56 C57 . 1.506(4) yes
C56 H2 . 0.988 no
C56 H71 . 1.004 no
C57 C58 . 1.503(4) yes
C57 H9 . 0.973 no
C57 H12 . 0.992 no
C58 C59 . 1.503(4) yes
C58 H1 . 1.007 no
C58 H4 . 1.005 no
C59 C59 2_954 1.506(6) yes
C59 H3 . 0.990 no
C59 H73 . 0.986 no

loop_
_geom_hbond_atom_site_label_D
_geom_hbond_atom_site_label_H
_geom_hbond_atom_site_label_A
_geom_hbond_site_symmetry_A
_geom_hbond_angle_DHA
_geom_hbond_distance_DH
_geom_hbond_distance_HA
_geom_hbond_distance_DA
_geom_hbond_publ_flag
N39 H21 O11 1_564 161.5(19) 0.888 1.938 2.794(3) yes
N35 H37 O9 2_756 126.3(18) 0.872 2.305 2.907(3) yes
N38 H38 O2 . 147.8(19) 0.863 2.075 2.843(3) yes
N35 H49 O32 1_565 138.0(19) 0.844 2.157 2.841(3) yes
N52 H52 O25 1_564 120.1(17) 0.888 2.537 3.080(3) yes
N52 H52 O26 1_564 174.2(19) 0.888 2.169 3.054(3) yes
N53 H55 O25 2_855 171(2) 0.895 1.995 2.882(3) yes
N39 H58 O30 2_755 159.7(19) 0.887 1.942 2.791(3) yes
C41 H59 O11 1_564 136.03(6) 0.971 2.572 3.339(3) yes
N37 H62 O2 . 142(2) 0.848 2.183 2.900(3) yes
N52 H64 O9 1_663 172.7(20) 0.892 1.934 2.822(3) yes
N34 H67 O31 2_756 146.0(15) 0.857 2.250 2.999(3) yes
N39 H32 O10 2_756 163.6(19) 0.893 1.942 2.810(3) yes
N52 H41 O33 2_864 166(2) 0.886 1.950 2.818(3) yes
N37 H46 O33 . 149(2) 0.870 2.244 3.025(3) yes
N38 H47 O31 2_756 151(2) 0.842 2.118 2.886(3) yes
C49 H69 O30 2_854 152.98(7) 0.978 2.498 3.399(3) yes
O33 H13 O24 . 161(3) 0.809 1.952 2.732(3) yes
O33 H14 O4 2_856 168(3) 0.814 1.969 2.771(3) yes
N53 H7 O3 2_856 163(2) 0.898 1.842 2.714(3) yes
N53 H8 O26 . 166(2) 0.890 2.006 2.877(3) yes
